data_4314254
loop_
_publ_author_name
'Vadapalli Chandrasekhar'
'Ramachandran Azhakar'
'Gurusamy Thanagavelu Senthil Andavan'
'Venkatasubbaiah Krishnan'
'Stefano Zacchini'
'Jamie F. Bickley'
'Alexander Steiner'
'Raymond J. Butcher'
'Paul K\"ogerler'

_publ_section_title
;
 A Phosphorus Supported Multisite Coordinating Tris Hydrazone
 P(S)[N(Me)NCHC6H4-o-OH]3 as an Efficient Ligand for the Assembly of
 Trinuclear Metal Complexes: Synthesis, Structure, and Magnetism
;
_journal_name_full 'Inorganic Chemistry'
_journal_page_first 5989
_journal_page_last 5998
_journal_paper_doi 10.1021/ic034434h
_journal_volume 42
_journal_year 2003
_chemical_formula_sum 'C51 H51 Cl9 Mn3 N12 O6 P2 S2'
_chemical_formula_weight 1537.97
_chemical_name_systematic
;
 ?
;
_space_group_IT_number 2
_symmetry_cell_setting triclinic
_symmetry_space_group_name_Hall '-P 1'
_symmetry_space_group_name_H-M 'P -1'
_atom_sites_solution_hydrogens geom
_atom_sites_solution_primary direct
_atom_sites_solution_secondary difmap
_audit_creation_method SHELXL-97
_cell_angle_alpha 83.729(9)
_cell_angle_beta 72.136(9)
_cell_angle_gamma 62.092(7)
_cell_formula_units_Z 1
_cell_length_a 11.048(6)
_cell_length_b 11.100(6)
_cell_length_c 15.767(8)
_cell_measurement_temperature 150(2)
_cell_volume 1624.9(15)
_computing_structure_refinement 'SHELXL-97 (Sheldrick, 1997)'
_computing_structure_solution 'SHELXS-97 (Sheldrick, 1990)'
_diffrn_ambient_temperature 150(2)
_diffrn_measured_fraction_theta_full 0.978
_diffrn_measured_fraction_theta_max 0.978
_diffrn_measurement_device_type 'Bruker AXS Smart Apex'
_diffrn_radiation_monochromator graphite
_diffrn_radiation_source 'fine-focus sealed tube'
_diffrn_radiation_type MoK\a
_diffrn_radiation_wavelength 0.71073
_diffrn_reflns_av_R_equivalents 0.0362
_diffrn_reflns_av_sigmaI/netI 0.0685
_diffrn_reflns_limit_h_max 11
_diffrn_reflns_limit_h_min -11
_diffrn_reflns_limit_k_max 11
_diffrn_reflns_limit_k_min -11
_diffrn_reflns_limit_l_max 15
_diffrn_reflns_limit_l_min -16
_diffrn_reflns_number 6359
_diffrn_reflns_theta_full 22.49
_diffrn_reflns_theta_max 22.49
_diffrn_reflns_theta_min 2.72
_exptl_absorpt_coefficient_mu 1.114
_exptl_absorpt_correction_type multi-scan
_exptl_absorpt_process_details '(SADABS, Sheldrick 2001)'
_exptl_crystal_colour orange
_exptl_crystal_density_diffrn 1.572
_exptl_crystal_density_method 'not measured'
_exptl_crystal_description plate
_exptl_crystal_F_000 779
_exptl_crystal_size_max 0.4
_exptl_crystal_size_mid 0.3
_exptl_crystal_size_min 0.16
_refine_diff_density_max 3.360
_refine_diff_density_min -1.078
_refine_diff_density_rms 0.217
_refine_ls_extinction_coef 0.025(5)
_refine_ls_extinction_expression Fc^*^=kFc[1+0.001xFc^2^\l^3^/sin(2\q)]^-1/4^
_refine_ls_extinction_method SHELXL
_refine_ls_goodness_of_fit_ref 1.015
_refine_ls_hydrogen_treatment mixed
_refine_ls_matrix_type full
_refine_ls_number_parameters 387
_refine_ls_number_reflns 4146
_refine_ls_number_restraints 30
_refine_ls_restrained_S_all 1.020
_refine_ls_R_factor_all 0.1347
_refine_ls_R_factor_gt 0.1138
_refine_ls_shift/su_max 0.000
_refine_ls_shift/su_mean 0.000
_refine_ls_structure_factor_coef Fsqd
_refine_ls_weighting_details 'calc w=1/[\s^2^(Fo^2^)+(0.1778P)^2^+28.3869P] where P=(Fo^2^+2Fc^2^)/3'
_refine_ls_weighting_scheme calc
_refine_ls_wR_factor_gt 0.3034
_refine_ls_wR_factor_ref 0.3166
_reflns_number_gt 3093
_reflns_number_total 4146
_reflns_threshold_expression >2sigma(I)
_cod_data_source_file ic034434hsi20030714_033817_2.cif
_cod_data_source_block Compound_3
_cod_original_cell_volume 1624.9(14)
_cod_database_code 4314254

loop_
_symmetry_equiv_pos_as_xyz
'x, y, z'
'-x, -y, -z'

loop_
_atom_site_label
_atom_site_type_symbol
_atom_site_fract_x
_atom_site_fract_y
_atom_site_fract_z
_atom_site_U_iso_or_equiv
_atom_site_adp_type
_atom_site_occupancy
_atom_site_symmetry_multiplicity
_atom_site_calc_flag
_atom_site_refinement_flags
_atom_site_disorder_assembly
_atom_site_disorder_group
S1 S 0.5529(4) 0.6870(4) 0.4951(2) 0.0382(10) Uani 1 1 d . . .
P1 P 0.5348(4) 0.7604(3) 0.3798(2) 0.0272(9) Uani 1 1 d . . .
N1 N 0.4833(10) 0.9300(10) 0.3793(6) 0.025(2) Uani 1 1 d . . .
C100 C 0.3582(17) 1.0183(16) 0.4462(10) 0.050(4) Uani 1 1 d . . .
H10A H 0.3775 1.0839 0.4692 0.075 Uiso 1 1 calc R . .
H10B H 0.3326 0.9640 0.4950 0.075 Uiso 1 1 calc R . .
H10C H 0.2788 1.0675 0.4201 0.075 Uiso 1 1 calc R . .
N2 N 0.5175(10) 0.9846(10) 0.2938(6) 0.027(2) Uani 1 1 d . . .
C1 C 0.5260(13) 1.0966(13) 0.2959(8) 0.029(3) Uani 1 1 d . . .
H1 H 0.5126 1.1295 0.3529 0.034 Uiso 1 1 calc R . .
C2 C 0.5536(14) 1.1770(12) 0.2207(8) 0.028(3) Uani 1 1 d . . .
C3 C 0.5635(17) 1.2927(16) 0.2413(9) 0.046(4) Uani 1 1 d . . .
H3 H 0.5550 1.3101 0.3011 0.056 Uiso 1 1 calc R . .
C4 C 0.5850(19) 1.3807(17) 0.1764(11) 0.057(5) Uani 1 1 d . . .
H4 H 0.5882 1.4591 0.1924 0.068 Uiso 1 1 calc R . .
C5 C 0.6023(14) 1.3558(13) 0.0878(8) 0.032(3) Uani 1 1 d . . .
H5 H 0.6179 1.4160 0.0432 0.039 Uiso 1 1 calc R . .
C6 C 0.5960(13) 1.2391(12) 0.0651(8) 0.028(3) Uani 1 1 d . . .
H6 H 0.6076 1.2216 0.0048 0.034 Uiso 1 1 calc R . .
C7 C 0.5732(12) 1.1494(11) 0.1297(8) 0.022(3) Uani 1 1 d . . .
O1 O 0.5659(9) 1.0425(8) 0.1064(5) 0.029(2) Uani 1 1 d . . .
N3 N 0.4165(12) 0.7350(11) 0.3472(7) 0.033(3) Uani 1 1 d . . .
C300 C 0.3723(16) 0.6306(14) 0.3828(9) 0.039(3) Uani 1 1 d . . .
H30A H 0.2733 0.6739 0.4213 0.059 Uiso 1 1 calc R . .
H30B H 0.4352 0.5684 0.4175 0.059 Uiso 1 1 calc R . .
H30C H 0.3787 0.5792 0.3335 0.059 Uiso 1 1 calc R . .
N4 N 0.3631(10) 0.8206(10) 0.2799(6) 0.025(2) Uani 1 1 d . . .
C8 C 0.2534(14) 0.8221(12) 0.2653(8) 0.029(3) Uani 1 1 d . . .
H8 H 0.2195 0.7629 0.3003 0.035 Uiso 1 1 calc R . .
C9 C 0.1744(13) 0.9013(13) 0.2030(8) 0.029(3) Uani 1 1 d . . .
C10 C 0.0473(15) 0.9000(14) 0.2110(9) 0.037(3) Uani 1 1 d . . .
H10 H 0.0199 0.8432 0.2537 0.044 Uiso 1 1 calc R . .
C11 C -0.0433(14) 0.9789(14) 0.1592(10) 0.040(3) Uani 1 1 d . . .
H11 H -0.1307 0.9763 0.1669 0.048 Uiso 1 1 calc R . .
C12 C -0.0022(14) 1.0620(13) 0.0954(9) 0.036(3) Uani 1 1 d . . .
H12 H -0.0633 1.1180 0.0607 0.043 Uiso 1 1 calc R . .
C13 C 0.1278(13) 1.0622(12) 0.0832(8) 0.029(3) Uani 1 1 d . . .
H13 H 0.1552 1.1176 0.0393 0.035 Uiso 1 1 calc R . .
C14 C 0.2197(13) 0.9821(12) 0.1347(8) 0.028(3) Uani 1 1 d . . .
O2 O 0.3441(8) 0.9860(8) 0.1211(5) 0.0270(19) Uani 1 1 d . . .
N5 N 0.6903(10) 0.6869(10) 0.2985(6) 0.027(2) Uani 1 1 d . . .
C500 C 0.8145(15) 0.7003(17) 0.3057(10) 0.047(4) Uani 1 1 d . . .
H50A H 0.9031 0.6177 0.2800 0.071 Uiso 1 1 calc R . .
H50B H 0.8041 0.7126 0.3686 0.071 Uiso 1 1 calc R . .
H50C H 0.8182 0.7795 0.2731 0.071 Uiso 1 1 calc R . .
N6 N 0.6802(10) 0.6947(10) 0.2085(6) 0.025(2) Uani 1 1 d . . .
C15 C 0.7727(13) 0.5854(12) 0.1592(8) 0.024(3) Uani 1 1 d . . .
H15 H 0.8351 0.5119 0.1864 0.029 Uiso 1 1 calc R . .
C16 C 0.7892(13) 0.5653(12) 0.0659(8) 0.026(3) Uani 1 1 d . . .
C17 C 0.8855(14) 0.4312(13) 0.0262(9) 0.034(3) Uani 1 1 d . . .
H17 H 0.9330 0.3611 0.0620 0.040 Uiso 1 1 calc R . .
C18 C 0.9113(14) 0.4008(14) -0.0603(9) 0.038(3) Uani 1 1 d . . .
H18 H 0.9757 0.3108 -0.0846 0.045 Uiso 1 1 calc R . .
C19 C 0.8418(14) 0.5039(15) -0.1137(9) 0.038(3) Uani 1 1 d . . .
H19 H 0.8570 0.4826 -0.1741 0.046 Uiso 1 1 calc R . .
C20 C 0.7499(13) 0.6382(13) -0.0788(8) 0.031(3) Uani 1 1 d . . .
H20 H 0.7096 0.7076 -0.1173 0.037 Uiso 1 1 calc R . .
C21 C 0.7163(13) 0.6722(12) 0.0117(8) 0.026(3) Uani 1 1 d . . .
O3 O 0.6259(9) 0.7958(8) 0.0444(5) 0.028(2) Uani 1 1 d . . .
Mn1 Mn 0.51522(18) 0.88886(17) 0.17716(11) 0.0218(6) Uani 1 1 d . . .
Mn2 Mn 0.5000 1.0000 0.0000 0.0234(8) Uani 1 2 d S . .
C22 C 0.0610(12) 0.7955(12) 0.6724(10) 0.064(5) Uani 1 1 d D . .
H22 H 0.0689 0.8332 0.7241 0.077 Uiso 1 1 calc R . .
Cl1 Cl 0.2094(5) 0.6341(4) 0.6397(3) 0.0740(15) Uani 1 1 d D . .
Cl2 Cl -0.0965(6) 0.7772(6) 0.7064(3) 0.0842(17) Uani 1 1 d D . .
Cl3 Cl 0.0585(6) 0.9077(5) 0.5843(3) 0.0756(15) Uani 1 1 d D . .
C23 C 0.082(3) 0.5145(17) 0.4652(15) 0.060(10) Uiso 0.50 1 d PD A -1
H23 H 0.1452 0.4930 0.5044 0.072 Uiso 0.50 1 calc PR A -1
Cl4 Cl 0.1971(11) 0.4376(11) 0.3617(7) 0.080(3) Uiso 0.50 1 d PD A -1
Cl5 Cl -0.0071(12) 0.6940(11) 0.4640(8) 0.090(3) Uiso 0.50 1 d PD A -1
Cl6 Cl -0.021(2) 0.4327(19) 0.5099(13) 0.153(6) Uiso 0.50 1 d PD A -1

loop_
_atom_site_aniso_label
_atom_site_aniso_U_11
_atom_site_aniso_U_22
_atom_site_aniso_U_33
_atom_site_aniso_U_23
_atom_site_aniso_U_13
_atom_site_aniso_U_12
S1 0.046(2) 0.035(2) 0.0282(19) 0.0122(14) -0.0139(15) -0.0150(17)
P1 0.0306(19) 0.0236(18) 0.0245(18) 0.0055(13) -0.0079(14) -0.0110(15)
N1 0.026(6) 0.022(6) 0.026(6) 0.003(4) -0.005(4) -0.013(5)
C100 0.053(10) 0.049(10) 0.041(9) -0.006(7) 0.008(7) -0.029(8)
N2 0.023(6) 0.026(6) 0.029(6) 0.002(4) -0.006(4) -0.010(5)
C1 0.024(7) 0.033(8) 0.030(7) 0.000(6) -0.006(5) -0.015(6)
C2 0.038(8) 0.020(7) 0.033(7) -0.001(5) -0.007(6) -0.020(6)
C3 0.073(11) 0.056(10) 0.030(8) -0.006(7) -0.006(7) -0.050(9)
C4 0.081(12) 0.052(10) 0.057(11) -0.006(8) 0.006(9) -0.061(10)
C5 0.034(8) 0.038(8) 0.032(8) 0.003(6) -0.006(6) -0.025(6)
C6 0.036(8) 0.021(7) 0.029(7) 0.000(5) -0.010(6) -0.014(6)
C7 0.012(6) 0.014(6) 0.036(7) -0.002(5) -0.005(5) -0.005(5)
O1 0.040(5) 0.024(5) 0.032(5) 0.003(4) -0.014(4) -0.021(4)
N3 0.042(7) 0.031(6) 0.034(6) 0.009(5) -0.013(5) -0.024(5)
C300 0.049(9) 0.028(7) 0.039(8) 0.008(6) -0.014(7) -0.018(7)
N4 0.024(6) 0.020(5) 0.027(6) 0.003(4) -0.007(4) -0.009(4)
C8 0.036(8) 0.023(7) 0.033(7) 0.007(5) -0.013(6) -0.016(6)
C9 0.031(7) 0.030(7) 0.033(7) 0.002(6) -0.013(6) -0.018(6)
C10 0.039(8) 0.037(8) 0.039(8) 0.000(6) -0.012(6) -0.021(7)
C11 0.025(7) 0.039(8) 0.056(9) -0.005(7) -0.013(7) -0.014(6)
C12 0.035(8) 0.026(7) 0.046(8) -0.008(6) -0.020(6) -0.006(6)
C13 0.026(7) 0.022(7) 0.031(7) 0.004(5) -0.006(5) -0.007(6)
C14 0.027(7) 0.024(7) 0.033(7) -0.008(5) -0.010(6) -0.009(6)
O2 0.022(5) 0.027(5) 0.034(5) 0.010(4) -0.009(4) -0.014(4)
N5 0.027(6) 0.023(6) 0.025(6) 0.004(4) -0.008(4) -0.006(5)
C500 0.028(8) 0.069(11) 0.036(8) -0.003(7) -0.009(6) -0.015(8)
N6 0.022(6) 0.025(6) 0.031(6) 0.008(5) -0.007(5) -0.014(5)
C15 0.024(7) 0.016(6) 0.033(7) 0.001(5) -0.003(5) -0.014(6)
C16 0.026(7) 0.021(7) 0.028(7) -0.003(5) 0.002(5) -0.014(6)
C17 0.027(7) 0.023(7) 0.045(9) -0.003(6) -0.004(6) -0.011(6)
C18 0.025(7) 0.029(8) 0.047(9) -0.019(6) 0.001(6) -0.006(6)
C19 0.031(8) 0.050(9) 0.034(8) -0.009(7) 0.003(6) -0.023(7)
C20 0.025(7) 0.034(8) 0.035(8) 0.000(6) -0.007(6) -0.015(6)
C21 0.025(7) 0.019(7) 0.036(7) 0.004(5) -0.006(6) -0.014(6)
O3 0.034(5) 0.018(5) 0.028(5) -0.002(4) -0.005(4) -0.011(4)
Mn1 0.0235(11) 0.0179(11) 0.0259(11) 0.0030(7) -0.0083(8) -0.0108(8)
Mn2 0.0290(15) 0.0192(14) 0.0261(15) 0.0041(10) -0.0089(11) -0.0144(12)
C22 0.079(13) 0.049(10) 0.048(10) -0.001(8) -0.002(9) -0.026(9)
Cl1 0.084(3) 0.043(2) 0.072(3) 0.000(2) -0.026(3) -0.009(2)
Cl2 0.083(4) 0.091(4) 0.072(3) -0.024(3) 0.012(3) -0.050(3)
Cl3 0.090(4) 0.051(3) 0.064(3) 0.017(2) -0.012(2) -0.024(2)

loop_
_atom_type_symbol
_atom_type_description
_atom_type_scat_dispersion_real
_atom_type_scat_dispersion_imag
_atom_type_scat_source
C C 0.0033 0.0016 'International Tables Vol C Tables 4.2.6.8 and 6.1.1.4'
H H 0.0000 0.0000 'International Tables Vol C Tables 4.2.6.8 and 6.1.1.4'
N N 0.0061 0.0033 'International Tables Vol C Tables 4.2.6.8 and 6.1.1.4'
O O 0.0106 0.0060 'International Tables Vol C Tables 4.2.6.8 and 6.1.1.4'
P P 0.1023 0.0942 'International Tables Vol C Tables 4.2.6.8 and 6.1.1.4'
S S 0.1246 0.1234 'International Tables Vol C Tables 4.2.6.8 and 6.1.1.4'
Mn Mn 0.3368 0.7283 'International Tables Vol C Tables 4.2.6.8 and 6.1.1.4'
Cl Cl 0.1484 0.1585 'International Tables Vol C Tables 4.2.6.8 and 6.1.1.4'

loop_
_geom_angle_atom_site_label_1
_geom_angle_atom_site_label_2
_geom_angle_atom_site_label_3
_geom_angle
_geom_angle_site_symmetry_1
_geom_angle_site_symmetry_3
_geom_angle_publ_flag
N5 P1 N3 105.5(5) . . ?
N5 P1 N1 106.7(5) . . ?
N3 P1 N1 107.8(5) . . ?
N5 P1 S1 112.0(4) . . ?
N3 P1 S1 112.8(4) . . ?
N1 P1 S1 111.7(4) . . ?
C100 N1 N2 117.6(10) . . ?
C100 N1 P1 119.2(8) . . ?
N2 N1 P1 116.1(7) . . ?
C1 N2 N1 114.7(10) . . ?
C1 N2 Mn1 127.3(8) . . ?
N1 N2 Mn1 117.1(7) . . ?
N2 C1 C2 127.0(11) . . ?
C3 C2 C7 118.3(11) . . ?
C3 C2 C1 115.4(11) . . ?
C7 C2 C1 126.3(10) . . ?
C4 C3 C2 121.4(13) . . ?
C3 C4 C5 120.7(13) . . ?
C4 C5 C6 119.0(12) . . ?
C7 C6 C5 121.4(11) . . ?
O1 C7 C6 119.7(11) . . ?
O1 C7 C2 121.0(10) . . ?
C6 C7 C2 119.2(10) . . ?
C7 O1 Mn1 134.8(7) . . ?
C7 O1 Mn2 134.0(7) . . ?
Mn1 O1 Mn2 85.8(3) . . ?
N4 N3 C300 120.8(10) . . ?
N4 N3 P1 115.8(7) . . ?
C300 N3 P1 123.4(9) . . ?
C8 N4 N3 117.3(10) . . ?
C8 N4 Mn1 122.7(8) . . ?
N3 N4 Mn1 116.9(7) . . ?
N4 C8 C9 129.5(11) . . ?
C10 C9 C14 118.4(11) . . ?
C10 C9 C8 117.3(11) . . ?
C14 C9 C8 124.3(11) . . ?
C9 C10 C11 122.9(13) . . ?
C10 C11 C12 118.7(12) . . ?
C13 C12 C11 120.1(12) . . ?
C12 C13 C14 121.3(12) . . ?
O2 C14 C13 119.4(11) . . ?
O2 C14 C9 122.1(10) . . ?
C13 C14 C9 118.5(11) . . ?
C14 O2 Mn1 134.5(7) . . ?
C14 O2 Mn2 132.4(7) . . ?
Mn1 O2 Mn2 86.7(3) . . ?
N6 N5 C500 114.0(9) . . ?
N6 N5 P1 116.3(7) . . ?
C500 N5 P1 118.1(9) . . ?
C15 N6 N5 113.6(10) . . ?
C15 N6 Mn1 130.8(8) . . ?
N5 N6 Mn1 115.6(7) . . ?
N6 C15 C16 125.7(11) . . ?
C17 C16 C21 119.0(11) . . ?
C17 C16 C15 117.0(11) . . ?
C21 C16 C15 124.0(11) . . ?
C18 C17 C16 122.4(13) . . ?
C17 C18 C19 119.2(12) . . ?
C18 C19 C20 120.6(12) . . ?
C19 C20 C21 121.6(12) . . ?
O3 C21 C20 121.2(11) . . ?
O3 C21 C16 121.7(11) . . ?
C20 C21 C16 117.1(11) . . ?
C21 O3 Mn1 134.8(7) . . ?
C21 O3 Mn2 140.0(8) . . ?
Mn1 O3 Mn2 85.0(3) . . ?
O2 Mn1 O1 80.5(3) . . ?
O2 Mn1 O3 81.2(3) . . ?
O1 Mn1 O3 78.5(3) . . ?
O2 Mn1 N6 147.2(4) . . ?
O1 Mn1 N6 122.1(3) . . ?
O3 Mn1 N6 80.9(3) . . ?
O2 Mn1 N2 120.9(3) . . ?
O1 Mn1 N2 82.8(3) . . ?
O3 Mn1 N2 148.1(4) . . ?
N6 Mn1 N2 87.6(4) . . ?
O2 Mn1 N4 83.7(3) . . ?
O1 Mn1 N4 152.0(3) . . ?
O3 Mn1 N4 121.7(3) . . ?
N6 Mn1 N4 82.6(3) . . ?
N2 Mn1 N4 85.7(4) . . ?
O2 Mn1 Mn2 47.9(2) . . ?
O1 Mn1 Mn2 47.9(2) . . ?
O3 Mn1 Mn2 48.2(2) . . ?
N6 Mn1 Mn2 127.9(3) . . ?
N2 Mn1 Mn2 128.4(3) . . ?
N4 Mn1 Mn2 129.2(3) . . ?
O2 Mn2 O2 180.0(4) . 2_675 ?
O2 Mn2 O1 77.3(3) . . ?
O2 Mn2 O1 102.7(3) 2_675 . ?
O2 Mn2 O1 102.7(3) . 2_675 ?
O2 Mn2 O1 77.3(3) 2_675 2_675 ?
O1 Mn2 O1 180.000(1) . 2_675 ?
O2 Mn2 O3 78.3(3) . . ?
O2 Mn2 O3 101.7(3) 2_675 . ?
O1 Mn2 O3 76.3(3) . . ?
O1 Mn2 O3 103.7(3) 2_675 . ?
O2 Mn2 O3 101.7(3) . 2_675 ?
O2 Mn2 O3 78.3(3) 2_675 2_675 ?
O1 Mn2 O3 103.7(3) . 2_675 ?
O1 Mn2 O3 76.3(3) 2_675 2_675 ?
O3 Mn2 O3 180.0(4) . 2_675 ?
O2 Mn2 Mn1 45.4(2) . . ?
O2 Mn2 Mn1 134.6(2) 2_675 . ?
O1 Mn2 Mn1 46.3(2) . . ?
O1 Mn2 Mn1 133.7(2) 2_675 . ?
O3 Mn2 Mn1 46.9(2) . . ?
O3 Mn2 Mn1 133.1(2) 2_675 . ?
O2 Mn2 Mn1 134.6(2) . 2_675 ?
O2 Mn2 Mn1 45.4(2) 2_675 2_675 ?
O1 Mn2 Mn1 133.7(2) . 2_675 ?
O1 Mn2 Mn1 46.3(2) 2_675 2_675 ?
O3 Mn2 Mn1 133.1(2) . 2_675 ?
O3 Mn2 Mn1 46.9(2) 2_675 2_675 ?
Mn1 Mn2 Mn1 180.00(7) . 2_675 ?
Cl2 C22 Cl3 111.2(8) . . ?
Cl2 C22 Cl1 109.1(8) . . ?
Cl3 C22 Cl1 110.3(7) . . ?
Cl6 C23 Cl4 108.8(13) . . ?
Cl6 C23 Cl5 117.3(15) . . ?
Cl4 C23 Cl5 113.3(12) . . ?

loop_
_geom_bond_atom_site_label_1
_geom_bond_atom_site_label_2
_geom_bond_distance
_geom_bond_site_symmetry_2
_geom_bond_publ_flag
S1 P1 1.938(4) . ?
P1 N5 1.681(10) . ?
P1 N3 1.685(11) . ?
P1 N1 1.692(10) . ?
N1 C100 1.430(17) . ?
N1 N2 1.432(14) . ?
N2 C1 1.293(16) . ?
N2 Mn1 2.234(10) . ?
C1 C2 1.448(17) . ?
C2 C3 1.417(18) . ?
C2 C7 1.430(17) . ?
C3 C4 1.38(2) . ?
C4 C5 1.39(2) . ?
C5 C6 1.417(18) . ?
C6 C7 1.395(17) . ?
C7 O1 1.323(14) . ?
O1 Mn1 2.136(8) . ?
O1 Mn2 2.194(8) . ?
N3 N4 1.420(14) . ?
N3 C300 1.454(17) . ?
N4 C8 1.294(16) . ?
N4 Mn1 2.297(10) . ?
C8 C9 1.456(18) . ?
C9 C10 1.376(18) . ?
C9 C14 1.446(18) . ?
C10 C11 1.40(2) . ?
C11 C12 1.41(2) . ?
C12 C13 1.391(18) . ?
C13 C14 1.408(18) . ?
C14 O2 1.346(14) . ?
O2 Mn1 2.104(8) . ?
O2 Mn2 2.191(8) . ?
N5 N6 1.447(14) . ?
N5 C500 1.486(17) . ?
N6 C15 1.296(15) . ?
N6 Mn1 2.203(10) . ?
C15 C16 1.455(17) . ?
C16 C17 1.432(18) . ?
C16 C21 1.446(17) . ?
C17 C18 1.352(19) . ?
C18 C19 1.40(2) . ?
C19 C20 1.406(19) . ?
C20 C21 1.406(18) . ?
C21 O3 1.304(14) . ?
O3 Mn1 2.160(8) . ?
O3 Mn2 2.205(8) . ?
Mn1 Mn2 2.949(2) . ?
Mn2 O2 2.191(8) 2_675 ?
Mn2 O1 2.194(8) 2_675 ?
Mn2 O3 2.205(8) 2_675 ?
Mn2 Mn1 2.949(2) 2_675 ?
C22 Cl2 1.757(12) . ?
C22 Cl3 1.759(11) . ?
C22 Cl1 1.759(11) . ?
C23 Cl6 1.722(15) . ?
C23 Cl4 1.739(15) . ?
C23 Cl5 1.763(15) . ?

loop_
_geom_torsion_atom_site_label_1
_geom_torsion_atom_site_label_2
_geom_torsion_atom_site_label_3
_geom_torsion_atom_site_label_4
_geom_torsion
_geom_torsion_site_symmetry_1
_geom_torsion_site_symmetry_2
_geom_torsion_site_symmetry_3
_geom_torsion_site_symmetry_4
_geom_torsion_publ_flag
N5 P1 N1 C100 -175.6(10) . . . . ?
N3 P1 N1 C100 71.5(11) . . . . ?
S1 P1 N1 C100 -53.0(11) . . . . ?
N5 P1 N1 N2 34.6(9) . . . . ?
N3 P1 N1 N2 -78.3(9) . . . . ?
S1 P1 N1 N2 157.3(7) . . . . ?
C100 N1 N2 C1 53.5(15) . . . . ?
P1 N1 N2 C1 -156.2(9) . . . . ?
C100 N1 N2 Mn1 -117.0(10) . . . . ?
P1 N1 N2 Mn1 33.3(10) . . . . ?
N1 N2 C1 C2 -177.6(11) . . . . ?
Mn1 N2 C1 C2 -8.3(18) . . . . ?
N2 C1 C2 C3 -177.4(13) . . . . ?
N2 C1 C2 C7 2(2) . . . . ?
C7 C2 C3 C4 3(2) . . . . ?
C1 C2 C3 C4 -177.9(14) . . . . ?
C2 C3 C4 C5 -2(3) . . . . ?
C3 C4 C5 C6 1(2) . . . . ?
C4 C5 C6 C7 0(2) . . . . ?
C5 C6 C7 O1 179.0(11) . . . . ?
C5 C6 C7 C2 1.0(18) . . . . ?
C3 C2 C7 O1 179.7(12) . . . . ?
C1 C2 C7 O1 0.6(19) . . . . ?
C3 C2 C7 C6 -2.3(18) . . . . ?
C1 C2 C7 C6 178.6(12) . . . . ?
C6 C7 O1 Mn1 -173.2(8) . . . . ?
C2 C7 O1 Mn1 4.8(17) . . . . ?
C6 C7 O1 Mn2 -28.3(16) . . . . ?
C2 C7 O1 Mn2 149.7(9) . . . . ?
N5 P1 N3 N4 -76.8(9) . . . . ?
N1 P1 N3 N4 36.8(10) . . . . ?
S1 P1 N3 N4 160.6(7) . . . . ?
N5 P1 N3 C300 101.7(11) . . . . ?
N1 P1 N3 C300 -144.6(10) . . . . ?
S1 P1 N3 C300 -20.8(12) . . . . ?
C300 N3 N4 C8 14.1(16) . . . . ?
P1 N3 N4 C8 -167.3(9) . . . . ?
C300 N3 N4 Mn1 -146.5(9) . . . . ?
P1 N3 N4 Mn1 32.1(11) . . . . ?
N3 N4 C8 C9 178.3(12) . . . . ?
Mn1 N4 C8 C9 -22.2(18) . . . . ?
N4 C8 C9 C10 -169.6(13) . . . . ?
N4 C8 C9 C14 9(2) . . . . ?
C14 C9 C10 C11 -3(2) . . . . ?
C8 C9 C10 C11 175.7(12) . . . . ?
C9 C10 C11 C12 1(2) . . . . ?
C10 C11 C12 C13 1.6(19) . . . . ?
C11 C12 C13 C14 -1.1(19) . . . . ?
C12 C13 C14 O2 -179.6(11) . . . . ?
C12 C13 C14 C9 -1.7(18) . . . . ?
C10 C9 C14 O2 -178.4(11) . . . . ?
C8 C9 C14 O2 2.7(19) . . . . ?
C10 C9 C14 C13 3.8(17) . . . . ?
C8 C9 C14 C13 -175.2(12) . . . . ?
C13 C14 O2 Mn1 -179.5(8) . . . . ?
C9 C14 O2 Mn1 2.6(17) . . . . ?
C13 C14 O2 Mn2 -37.8(15) . . . . ?
C9 C14 O2 Mn2 144.4(9) . . . . ?
N3 P1 N5 N6 35.0(9) . . . . ?
N1 P1 N5 N6 -79.5(9) . . . . ?
S1 P1 N5 N6 158.0(7) . . . . ?
N3 P1 N5 C500 176.2(9) . . . . ?
N1 P1 N5 C500 61.7(10) . . . . ?
S1 P1 N5 C500 -60.8(10) . . . . ?
C500 N5 N6 C15 74.9(13) . . . . ?
P1 N5 N6 C15 -142.4(8) . . . . ?
C500 N5 N6 Mn1 -104.1(10) . . . . ?
P1 N5 N6 Mn1 38.7(10) . . . . ?
N5 N6 C15 C16 -178.7(10) . . . . ?
Mn1 N6 C15 C16 0.0(17) . . . . ?
N6 C15 C16 C17 -172.4(11) . . . . ?
N6 C15 C16 C21 8.5(18) . . . . ?
C21 C16 C17 C18 0.2(18) . . . . ?
C15 C16 C17 C18 -178.9(12) . . . . ?
C16 C17 C18 C19 0(2) . . . . ?
C17 C18 C19 C20 2.0(19) . . . . ?
C18 C19 C20 C21 -4.6(19) . . . . ?
C19 C20 C21 O3 -176.9(11) . . . . ?
C19 C20 C21 C16 4.8(17) . . . . ?
C17 C16 C21 O3 179.1(11) . . . . ?
C15 C16 C21 O3 -1.8(18) . . . . ?
C17 C16 C21 C20 -2.6(16) . . . . ?
C15 C16 C21 C20 176.4(11) . . . . ?
C20 C21 O3 Mn1 167.8(8) . . . . ?
C16 C21 O3 Mn1 -14.0(17) . . . . ?
C20 C21 O3 Mn2 -5.4(18) . . . . ?
C16 C21 O3 Mn2 172.8(8) . . . . ?
C14 O2 Mn1 O1 -167.2(10) . . . . ?
Mn2 O2 Mn1 O1 40.1(3) . . . . ?
C14 O2 Mn1 O3 113.1(10) . . . . ?
Mn2 O2 Mn1 O3 -39.6(3) . . . . ?
C14 O2 Mn1 N6 55.5(13) . . . . ?
Mn2 O2 Mn1 N6 -97.2(6) . . . . ?
C14 O2 Mn1 N2 -91.5(10) . . . . ?
Mn2 O2 Mn1 N2 115.8(4) . . . . ?
C14 O2 Mn1 N4 -10.3(10) . . . . ?
Mn2 O2 Mn1 N4 -163.1(3) . . . . ?
C14 O2 Mn1 Mn2 152.7(11) . . . . ?
C7 O1 Mn1 O2 115.4(10) . . . . ?
Mn2 O1 Mn1 O2 -40.1(3) . . . . ?
C7 O1 Mn1 O3 -161.7(11) . . . . ?
Mn2 O1 Mn1 O3 42.8(3) . . . . ?
C7 O1 Mn1 N6 -90.3(11) . . . . ?
Mn2 O1 Mn1 N6 114.2(4) . . . . ?
C7 O1 Mn1 N2 -7.6(10) . . . . ?
Mn2 O1 Mn1 N2 -163.1(3) . . . . ?
C7 O1 Mn1 N4 58.9(13) . . . . ?
Mn2 O1 Mn1 N4 -96.6(7) . . . . ?
C7 O1 Mn1 Mn2 155.5(11) . . . . ?
C21 O3 Mn1 O2 -136.2(11) . . . . ?
Mn2 O3 Mn1 O2 39.4(3) . . . . ?
C21 O3 Mn1 O1 141.7(11) . . . . ?
Mn2 O3 Mn1 O1 -42.6(3) . . . . ?
C21 O3 Mn1 N6 16.2(10) . . . . ?
Mn2 O3 Mn1 N6 -168.2(3) . . . . ?
C21 O3 Mn1 N2 86.4(12) . . . . ?
Mn2 O3 Mn1 N2 -97.9(6) . . . . ?
C21 O3 Mn1 N4 -59.3(11) . . . . ?
Mn2 O3 Mn1 N4 116.4(3) . . . . ?
C21 O3 Mn1 Mn2 -175.6(12) . . . . ?
C15 N6 Mn1 O2 49.1(13) . . . . ?
N5 N6 Mn1 O2 -132.1(7) . . . . ?
C15 N6 Mn1 O1 -78.7(11) . . . . ?
N5 N6 Mn1 O1 100.0(7) . . . . ?
C15 N6 Mn1 O3 -8.6(10) . . . . ?
N5 N6 Mn1 O3 170.2(7) . . . . ?
C15 N6 Mn1 N2 -158.7(10) . . . . ?
N5 N6 Mn1 N2 20.0(7) . . . . ?
C15 N6 Mn1 N4 115.3(10) . . . . ?
N5 N6 Mn1 N4 -65.9(7) . . . . ?
C15 N6 Mn1 Mn2 -19.7(11) . . . . ?
N5 N6 Mn1 Mn2 159.1(6) . . . . ?
C1 N2 Mn1 O2 -65.6(11) . . . . ?
N1 N2 Mn1 O2 103.6(7) . . . . ?
C1 N2 Mn1 O1 8.9(10) . . . . ?
N1 N2 Mn1 O1 178.0(8) . . . . ?
C1 N2 Mn1 O3 63.2(13) . . . . ?
N1 N2 Mn1 O3 -127.7(8) . . . . ?
C1 N2 Mn1 N6 131.6(10) . . . . ?
N1 N2 Mn1 N6 -59.2(7) . . . . ?
C1 N2 Mn1 N4 -145.6(10) . . . . ?
N1 N2 Mn1 N4 23.6(7) . . . . ?
C1 N2 Mn1 Mn2 -7.1(12) . . . . ?
N1 N2 Mn1 Mn2 162.1(6) . . . . ?
C8 N4 Mn1 O2 18.5(9) . . . . ?
N3 N4 Mn1 O2 178.1(8) . . . . ?
C8 N4 Mn1 O1 74.4(12) . . . . ?
N3 N4 Mn1 O1 -126.0(8) . . . . ?
C8 N4 Mn1 O3 -57.1(10) . . . . ?
N3 N4 Mn1 O3 102.4(8) . . . . ?
C8 N4 Mn1 N6 -131.5(10) . . . . ?
N3 N4 Mn1 N6 28.0(8) . . . . ?
C8 N4 Mn1 N2 140.3(10) . . . . ?
N3 N4 Mn1 N2 -60.2(8) . . . . ?
C8 N4 Mn1 Mn2 2.4(11) . . . . ?
N3 N4 Mn1 Mn2 161.9(6) . . . . ?
C14 O2 Mn2 O2 28(100) . . . 2_675 ?
Mn1 O2 Mn2 O2 -178(100) . . . 2_675 ?
C14 O2 Mn2 O1 166.9(10) . . . . ?
Mn1 O2 Mn2 O1 -39.3(3) . . . . ?
C14 O2 Mn2 O1 -13.1(10) . . . 2_675 ?
Mn1 O2 Mn2 O1 140.7(3) . . . 2_675 ?
C14 O2 Mn2 O3 -114.7(10) . . . . ?
Mn1 O2 Mn2 O3 39.1(3) . . . . ?
C14 O2 Mn2 O3 65.3(10) . . . 2_675 ?
Mn1 O2 Mn2 O3 -140.9(3) . . . 2_675 ?
C14 O2 Mn2 Mn1 -153.7(11) . . . . ?
C14 O2 Mn2 Mn1 26.3(11) . . . 2_675 ?
Mn1 O2 Mn2 Mn1 180.0 . . . 2_675 ?
C7 O1 Mn2 O2 -117.2(10) . . . . ?
Mn1 O1 Mn2 O2 38.7(3) . . . . ?
C7 O1 Mn2 O2 62.8(10) . . . 2_675 ?
Mn1 O1 Mn2 O2 -141.3(3) . . . 2_675 ?
C7 O1 Mn2 O1 69(100) . . . 2_675 ?
Mn1 O1 Mn2 O1 -135(100) . . . 2_675 ?
C7 O1 Mn2 O3 161.9(10) . . . . ?
Mn1 O1 Mn2 O3 -42.2(3) . . . . ?
C7 O1 Mn2 O3 -18.1(10) . . . 2_675 ?
Mn1 O1 Mn2 O3 137.8(3) . . . 2_675 ?
C7 O1 Mn2 Mn1 -155.9(11) . . . . ?
C7 O1 Mn2 Mn1 24.1(11) . . . 2_675 ?
Mn1 O1 Mn2 Mn1 180.000(1) . . . 2_675 ?
C21 O3 Mn2 O2 137.2(12) . . . . ?
Mn1 O3 Mn2 O2 -38.0(3) . . . . ?
C21 O3 Mn2 O2 -42.8(12) . . . 2_675 ?
Mn1 O3 Mn2 O2 142.0(3) . . . 2_675 ?
C21 O3 Mn2 O1 -143.1(12) . . . . ?
Mn1 O3 Mn2 O1 41.7(3) . . . . ?
C21 O3 Mn2 O1 36.9(12) . . . 2_675 ?
Mn1 O3 Mn2 O1 -138.3(3) . . . 2_675 ?
C21 O3 Mn2 O3 -8(100) . . . 2_675 ?
Mn1 O3 Mn2 O3 177(100) . . . 2_675 ?
C21 O3 Mn2 Mn1 175.2(13) . . . . ?
C21 O3 Mn2 Mn1 -4.8(13) . . . 2_675 ?
Mn1 O3 Mn2 Mn1 180.0 . . . 2_675 ?
O1 Mn1 Mn2 O2 -121.1(4) . . . . ?
O3 Mn1 Mn2 O2 122.3(4) . . . . ?
N6 Mn1 Mn2 O2 137.1(5) . . . . ?
N2 Mn1 Mn2 O2 -99.6(4) . . . . ?
N4 Mn1 Mn2 O2 21.9(4) . . . . ?
O2 Mn1 Mn2 O2 180.0 . . . 2_675 ?
O1 Mn1 Mn2 O2 58.9(4) . . . 2_675 ?
O3 Mn1 Mn2 O2 -57.7(4) . . . 2_675 ?
N6 Mn1 Mn2 O2 -42.9(5) . . . 2_675 ?
N2 Mn1 Mn2 O2 80.4(4) . . . 2_675 ?
N4 Mn1 Mn2 O2 -158.1(4) . . . 2_675 ?
O2 Mn1 Mn2 O1 121.1(4) . . . . ?
O3 Mn1 Mn2 O1 -116.6(4) . . . . ?
N6 Mn1 Mn2 O1 -101.8(4) . . . . ?
N2 Mn1 Mn2 O1 21.5(4) . . . . ?
N4 Mn1 Mn2 O1 143.0(5) . . . . ?
O2 Mn1 Mn2 O1 -58.9(4) . . . 2_675 ?
O1 Mn1 Mn2 O1 180.000(1) . . . 2_675 ?
O3 Mn1 Mn2 O1 63.4(4) . . . 2_675 ?
N6 Mn1 Mn2 O1 78.2(4) . . . 2_675 ?
N2 Mn1 Mn2 O1 -158.5(4) . . . 2_675 ?
N4 Mn1 Mn2 O1 -37.0(5) . . . 2_675 ?
O2 Mn1 Mn2 O3 -122.3(4) . . . . ?
O1 Mn1 Mn2 O3 116.6(4) . . . . ?
N6 Mn1 Mn2 O3 14.8(4) . . . . ?
N2 Mn1 Mn2 O3 138.1(5) . . . . ?
N4 Mn1 Mn2 O3 -100.3(4) . . . . ?
O2 Mn1 Mn2 O3 57.7(4) . . . 2_675 ?
O1 Mn1 Mn2 O3 -63.4(4) . . . 2_675 ?
O3 Mn1 Mn2 O3 180.000(1) . . . 2_675 ?
N6 Mn1 Mn2 O3 -165.2(4) . . . 2_675 ?
N2 Mn1 Mn2 O3 -41.9(5) . . . 2_675 ?
N4 Mn1 Mn2 O3 79.7(4) . . . 2_675 ?
O2 Mn1 Mn2 Mn1 -53(100) . . . 2_675 ?
O1 Mn1 Mn2 Mn1 -174(100) . . . 2_675 ?
O3 Mn1 Mn2 Mn1 69(100) . . . 2_675 ?
N6 Mn1 Mn2 Mn1 84(100) . . . 2_675 ?
N2 Mn1 Mn2 Mn1 -153(100) . . . 2_675 ?
N4 Mn1 Mn2 Mn1 -31(100) . . . 2_675 ?
